data_7021807
loop_
_publ_author_name
'Alvarez, M. Angeles'
'Alvarez, Bel\'en'
'Garc\'ia, M Esther'
'Garc\'ia-Viv\'o, Daniel'
'Ruiz, Miguel A.'

_publ_section_title
;
 Stepwise hydrogenation of an arylthiophosphinidene isocyanide complex to
 give tethered aldimine and aminocarbene functions.
;
_journal_issue 31
_journal_name_full 'Dalton transactions (Cambridge, England : 2003)'
_journal_page_first 11039
_journal_page_last 11042
_journal_paper_doi 10.1039/c3dt51562a
_journal_volume 42
_journal_year 2013
_chemical_compound_source 'synthesis as described'
_chemical_formula_moiety 'C32 H12 B F24, C35 H49 Mo2 N O2 P S'
_chemical_formula_sum 'C67 H61 B F24 Mo2 N O2 P S'
_chemical_formula_weight 1633.89
_chemical_name_systematic
;
?
;
_space_group_IT_number 2
_symmetry_cell_setting triclinic
_symmetry_Int_Tables_number 2
_symmetry_space_group_name_Hall '-P 1'
_symmetry_space_group_name_H-M 'P -1'
_atom_sites_solution_hydrogens geom
_atom_sites_solution_primary direct
_atom_sites_solution_secondary difmap
_audit_conform_dict_location ftp://ftp.iucr.org/pub/cif_core.dic
_audit_conform_dict_name cif_core.dic
_audit_conform_dict_version 2.4
_audit_creation_date 2013-03-13T17:40:21-00:00
_audit_creation_method 'WinGX routine CIF_UPDATE'
_cell_angle_alpha 66.598(4)
_cell_angle_beta 89.260(3)
_cell_angle_gamma 85.463(3)
_cell_formula_units_Z 2
_cell_length_a 13.1501(4)
_cell_length_b 16.3707(7)
_cell_length_c 17.9886(8)
_cell_measurement_reflns_used 12124
_cell_measurement_temperature 123.00(10)
_cell_measurement_theta_max 74.3413
_cell_measurement_theta_min 2.9484
_cell_measurement_wavelength 1.54184
_cell_volume 3542.1(3)
_computing_cell_refinement
;
CrysAlis RED, Oxford Diffraction Ltd.,
Version 1.171.31.7 (release 18-10-2006 CrysAlis171 .NET)
(compiled Oct 18 2006,16:28:17)
;
_computing_data_collection
;
CrysAlis CCD, Oxford Diffraction Ltd.,
Version 1.171.31.7 (release 18-10-2006 CrysAlis171 .NET)
(compiled Oct 18 2006,16:28:17)
;
_computing_data_reduction
;
CrysAlis RED, Oxford Diffraction Ltd.,
Version 1.171.31.7 (release 18-10-2006 CrysAlis171 .NET)
(compiled Oct 18 2006,16:28:17)
;
_computing_molecular_graphics 'Ortep-3 for Windows (Farrugia, 1997)'
_computing_publication_material 'WinGX publication routines (Farrugia, 1999)'
_computing_structure_refinement 'SHELXL-97 (Sheldrick, 2008)'
_computing_structure_solution 'SHELXS-97 (Sheldrick, 2008)'
_diffrn_ambient_temperature 123.00(10)
_diffrn_measured_fraction_theta_full 0.946
_diffrn_measured_fraction_theta_max 0.946
_diffrn_measurement_device_type 'ONYX CCD'
_diffrn_measurement_method CCD
_diffrn_radiation_monochromator graphite
_diffrn_radiation_probe x-ray
_diffrn_radiation_source 'Nova (Cu) X-ray Source'
_diffrn_radiation_type CuK\a
_diffrn_radiation_wavelength 1.54184
_diffrn_reflns_av_R_equivalents 0.0319
_diffrn_reflns_av_unetI/netI 0.0467
_diffrn_reflns_limit_h_max 16
_diffrn_reflns_limit_h_min -11
_diffrn_reflns_limit_k_max 20
_diffrn_reflns_limit_k_min -19
_diffrn_reflns_limit_l_max 21
_diffrn_reflns_limit_l_min -22
_diffrn_reflns_number 25677
_diffrn_reflns_theta_full 74.51
_diffrn_reflns_theta_max 74.51
_diffrn_reflns_theta_min 2.95
_exptl_absorpt_coefficient_mu 4.341
_exptl_absorpt_correction_T_max 1.00000
_exptl_absorpt_correction_T_min 0.72658
_exptl_absorpt_correction_type multi-scan
_exptl_absorpt_process_details
;
CrysAlisPro, Agilent Technologies,
Version 1.171.35.19 (release 27-10-2011 CrysAlis171 .NET)
(compiled Oct 27 2011,15:02:11)
Empirical absorption correction using spherical harmonics,
implemented in SCALE3 ABSPACK scaling algorithm.
;
_exptl_crystal_colour brown
_exptl_crystal_density_diffrn 1.532
_exptl_crystal_density_method 'not measured'
_exptl_crystal_description prism
_exptl_crystal_F_000 1644
_exptl_crystal_size_max 0.08
_exptl_crystal_size_mid 0.07
_exptl_crystal_size_min 0.07
_platon_squeeze_details
;
;
_refine_diff_density_max 1.788
_refine_diff_density_min -0.878
_refine_diff_density_rms 0.122
_refine_ls_extinction_method none
_refine_ls_goodness_of_fit_ref 1.108
_refine_ls_hydrogen_treatment mixed
_refine_ls_matrix_type full
_refine_ls_number_parameters 888
_refine_ls_number_reflns 13717
_refine_ls_number_restraints 8
_refine_ls_restrained_S_all 1.11
_refine_ls_R_factor_all 0.0875
_refine_ls_R_factor_gt 0.0744
_refine_ls_shift/su_max 0.006
_refine_ls_shift/su_mean 0
_refine_ls_structure_factor_coef Fsqd
_refine_ls_weighting_details 'calc w=1/[\s^2^(Fo^2^)+(0.1215P)^2^+6.8416P] where P=(Fo^2^+2Fc^2^)/3'
_refine_ls_weighting_scheme calc
_refine_ls_wR_factor_gt 0.2041
_refine_ls_wR_factor_ref 0.2171
_reflns_number_gt 10934
_reflns_number_total 13717
_reflns_threshold_expression >2\s(I)
_cod_data_source_file c3dt51562a.txt
_cod_data_source_block compound2
_cod_original_cell_volume 3542.1(2)
_cod_database_code 7021807

loop_
_symmetry_equiv_pos_as_xyz
'x, y, z'
'-x, -y, -z'

loop_
_atom_site_label
_atom_site_type_symbol
_atom_site_fract_x
_atom_site_fract_y
_atom_site_fract_z
_atom_site_U_iso_or_equiv
_atom_site_adp_type
_atom_site_occupancy
_atom_site_symmetry_multiplicity
_atom_site_calc_flag
_atom_site_refinement_flags
_atom_site_disorder_assembly
_atom_site_disorder_group
Mo1 Mo 0.50047(3) 0.65011(3) 0.70550(3) 0.04119(15) Uani 1 1 d . . .
Mo2 Mo 0.80011(3) 0.76119(3) 0.75093(2) 0.03412(14) Uani 1 1 d . . .
P1 P 0.66177(10) 0.71377(9) 0.69046(8) 0.0323(3) Uani 1 1 d . A .
S1 S 0.55825(12) 0.80232(10) 0.61018(10) 0.0504(4) Uani 1 1 d . A .
N1 N 0.6945(4) 0.9585(3) 0.6450(3) 0.0460(11) Uani 1 1 d . . .
C18 C 0.5381(9) 0.5887(9) 0.8268(7) 0.033(2) Uiso 0.5 1 d P A 1
O1 O 0.5603(7) 0.5551(7) 0.8933(6) 0.050(2) Uiso 0.5 1 d P A 1
C19 C 0.4090(11) 0.7092(11) 0.7578(10) 0.052(3) Uiso 0.5 1 d P A 1
O2 O 0.3519(9) 0.7536(9) 0.7790(8) 0.073(3) Uiso 0.5 1 d P A 1
C18B C 0.5180(10) 0.6176(10) 0.8173(8) 0.040(3) Uiso 0.5 1 d P A 2
O1B O 0.5318(7) 0.5920(6) 0.8875(5) 0.0438(18) Uiso 0.5 1 d P A 2
C19B C 0.4041(9) 0.7403(8) 0.7248(8) 0.038(2) Uiso 0.5 1 d P A 2
O2B O 0.3452(8) 0.7891(7) 0.7356(7) 0.060(2) Uiso 0.5 1 d P A 2
C1 C 0.7855(4) 0.7115(3) 0.6497(3) 0.0351(11) Uani 1 1 d . A .
C2 C 0.8610(4) 0.6530(4) 0.7075(3) 0.0405(12) Uani 1 1 d . A .
C3 C 0.9459(4) 0.6959(4) 0.7194(4) 0.0478(15) Uani 1 1 d D A .
C4 C 0.9542(4) 0.7893(4) 0.6749(4) 0.0461(14) Uani 1 1 d . A .
C5 C 0.8829(4) 0.8352(4) 0.6143(3) 0.0415(12) Uani 1 1 d D A .
C6 C 0.8137(4) 0.7885(3) 0.5775(3) 0.0323(10) Uani 1 1 d D . .
C7 C 0.7286(4) 0.8864(4) 0.6821(3) 0.0392(12) Uani 1 1 d . A .
C8 C 0.8489(6) 0.7892(5) 0.8641(4) 0.0612(19) Uani 1 1 d . A .
H8 H 0.9034 0.8225 0.8632 0.073 Uiso 1 1 calc R . .
C9 C 0.8545(6) 0.6973(5) 0.8841(4) 0.0565(17) Uani 1 1 d . A .
H9 H 0.9135 0.6588 0.8985 0.068 Uiso 1 1 calc R . .
C10 C 0.7543(5) 0.6728(5) 0.8785(3) 0.0514(16) Uani 1 1 d . A .
H10 H 0.7354 0.6157 0.8895 0.062 Uiso 1 1 calc R . .
C11 C 0.6902(5) 0.7511(6) 0.8535(4) 0.0592(18) Uani 1 1 d . A .
H11 H 0.6204 0.7553 0.8436 0.071 Uiso 1 1 calc R . .
C12 C 0.7469(6) 0.8224(6) 0.8457(4) 0.0625(18) Uani 1 1 d . A .
H12 H 0.7215 0.8815 0.8309 0.075 Uiso 1 1 calc R . .
C13 C 0.3712(7) 0.6079(7) 0.6445(7) 0.084(3) Uani 1 1 d . A .
H13 H 0.3068 0.6385 0.6352 0.1 Uiso 1 1 calc R . .
C14 C 0.4531(8) 0.6265(6) 0.5900(5) 0.073(2) Uani 1 1 d . A .
H14 H 0.4513 0.6713 0.5381 0.088 Uiso 1 1 calc R . .
C15 C 0.5354(6) 0.5680(5) 0.6261(4) 0.0574(17) Uani 1 1 d . A .
H15 H 0.5989 0.5663 0.6032 0.069 Uiso 1 1 calc R . .
C16 C 0.5069(6) 0.5103(4) 0.7045(4) 0.0558(16) Uani 1 1 d . A .
H16 H 0.5485 0.4643 0.7422 0.067 Uiso 1 1 calc R . .
C17 C 0.4051(6) 0.5345(6) 0.7155(5) 0.071(2) Uani 1 1 d . A .
H17 H 0.3668 0.5072 0.7613 0.085 Uiso 1 1 calc R . .
C20 C 0.8562(6) 0.7771(5) 0.5005(4) 0.0588(17) Uani 1 1 d . A .
C21 C 0.7765(8) 0.7297(6) 0.4753(5) 0.078(3) Uani 1 1 d . . .
H21A H 0.7967 0.724 0.4261 0.118 Uiso 1 1 calc R A .
H21B H 0.7117 0.7639 0.4668 0.118 Uiso 1 1 calc R . .
H21C H 0.7709 0.6715 0.5173 0.118 Uiso 1 1 calc R . .
C22 C 0.9582(8) 0.7231(7) 0.5159(6) 0.094(3) Uani 1 1 d . . .
H22A H 0.9745 0.7081 0.4705 0.141 Uiso 1 1 calc R A .
H22B H 0.9549 0.6693 0.5638 0.141 Uiso 1 1 calc R . .
H22C H 1.01 0.7575 0.5233 0.141 Uiso 1 1 calc R . .
C23 C 0.8646(8) 0.8680(5) 0.4325(4) 0.073(2) Uani 1 1 d . . .
H23A H 0.9157 0.8984 0.4467 0.11 Uiso 1 1 calc R A .
H23B H 0.8001 0.9025 0.4242 0.11 Uiso 1 1 calc R . .
H23C H 0.8834 0.8607 0.3837 0.11 Uiso 1 1 calc R . .
C24 C 1.0416(6) 0.8387(6) 0.6913(5) 0.071(2) Uani 1 1 d . . .
C25 C 1.0000(7) 0.9319(6) 0.6915(6) 0.080(3) Uani 1 1 d . A .
H25A H 1.0545 0.9588 0.7061 0.12 Uiso 1 1 calc R . .
H25B H 0.9466 0.9232 0.7301 0.12 Uiso 1 1 calc R . .
H25C H 0.9738 0.9704 0.6385 0.12 Uiso 1 1 calc R . .
C26 C 1.0956(6) 0.7875(6) 0.7717(5) 0.079(3) Uani 1 1 d . A .
H26A H 1.1367 0.7374 0.7695 0.119 Uiso 1 1 calc R . .
H26B H 1.0461 0.7666 0.8134 0.119 Uiso 1 1 calc R . .
H26C H 1.1384 0.8258 0.7836 0.119 Uiso 1 1 calc R . .
C27 C 1.1154(8) 0.8539(10) 0.6229(7) 0.121(5) Uani 1 1 d . A .
H27A H 1.1705 0.8856 0.6298 0.181 Uiso 1 1 calc R . .
H27B H 1.0806 0.8883 0.5722 0.181 Uiso 1 1 calc R . .
H27C H 1.142 0.7973 0.6234 0.181 Uiso 1 1 calc R . .
C28 C 0.8661(5) 0.5487(4) 0.7476(4) 0.0578(18) Uani 1 1 d . . .
C29 C 0.7688(8) 0.5107(8) 0.7573(7) 0.060(2) Uiso 0.7 1 d P A 1
H29A H 0.7794 0.4467 0.7807 0.09 Uiso 0.7 1 calc PR A 1
H29B H 0.7354 0.5298 0.7053 0.09 Uiso 0.7 1 calc PR A 1
H29C H 0.727 0.5302 0.7922 0.09 Uiso 0.7 1 calc PR A 1
C30 C 0.9215(9) 0.5121(8) 0.8355(7) 0.066(3) Uiso 0.7 1 d P A 1
H30A H 0.9272 0.448 0.8582 0.099 Uiso 0.7 1 calc PR A 1
H30B H 0.882 0.5333 0.8704 0.099 Uiso 0.7 1 calc PR A 1
H30C H 0.9884 0.5332 0.8301 0.099 Uiso 0.7 1 calc PR A 1
C31 C 0.9373(11) 0.5166(10) 0.7006(9) 0.085(4) Uiso 0.7 1 d P A 1
H31A H 0.9953 0.5516 0.6876 0.127 Uiso 0.7 1 calc PR A 1
H31B H 0.9041 0.5219 0.6515 0.127 Uiso 0.7 1 calc PR A 1
H31C H 0.9595 0.4551 0.7318 0.127 Uiso 0.7 1 calc PR A 1
C29B C 0.770(2) 0.5115(18) 0.8006(17) 0.062(6) Uiso 0.3 1 d P A 2
H29D H 0.7783 0.4475 0.8244 0.093 Uiso 0.3 1 calc PR A 2
H29E H 0.7097 0.5309 0.7669 0.093 Uiso 0.3 1 calc PR A 2
H29F H 0.7644 0.5337 0.8427 0.093 Uiso 0.3 1 calc PR A 2
C30B C 0.962(3) 0.506(2) 0.766(2) 0.085(8) Uiso 0.3 1 d P A 2
H30D H 1.0017 0.5344 0.7909 0.127 Uiso 0.3 1 calc PR A 2
H30E H 0.9936 0.5073 0.717 0.127 Uiso 0.3 1 calc PR A 2
H30F H 0.9565 0.4445 0.8024 0.127 Uiso 0.3 1 calc PR A 2
C31B C 0.816(3) 0.520(3) 0.675(2) 0.096(10) Uiso 0.3 1 d P A 2
H31D H 0.8562 0.542 0.6272 0.144 Uiso 0.3 1 calc PR A 2
H31E H 0.7471 0.5466 0.6622 0.144 Uiso 0.3 1 calc PR A 2
H31F H 0.8162 0.4566 0.6947 0.144 Uiso 0.3 1 calc PR A 2
C32 C 0.6498(5) 1.0465(4) 0.5909(5) 0.0526(16) Uani 1 1 d . A .
C33 C 0.5405(5) 1.0570(5) 0.6137(5) 0.0625(18) Uani 1 1 d . . .
H33A H 0.5053 1.0077 0.6141 0.094 Uiso 1 1 calc R A .
H33B H 0.5082 1.1118 0.575 0.094 Uiso 1 1 calc R . .
H33C H 0.5384 1.0583 0.6666 0.094 Uiso 1 1 calc R . .
C34 C 0.6557(6) 1.0473(6) 0.5051(5) 0.076(2) Uani 1 1 d . . .
H34A H 0.7244 1.0304 0.4951 0.114 Uiso 1 1 calc R A .
H34B H 0.6353 1.1062 0.466 0.114 Uiso 1 1 calc R . .
H34C H 0.611 1.0058 0.5006 0.114 Uiso 1 1 calc R . .
C35 C 0.7148(7) 1.1158(5) 0.5992(7) 0.086(3) Uani 1 1 d . . .
H35A H 0.708 1.1152 0.6526 0.129 Uiso 1 1 calc R A .
H35B H 0.6922 1.174 0.5598 0.129 Uiso 1 1 calc R . .
H35C H 0.785 1.1019 0.5903 0.129 Uiso 1 1 calc R . .
B1 B 0.7736(4) 0.7435(4) 0.1624(4) 0.0327(11) Uani 1 1 d . . .
C36 C 0.7333(4) 0.6903(3) 0.2548(3) 0.0332(10) Uani 1 1 d . . .
C37 C 0.7890(4) 0.6181(4) 0.3144(3) 0.0355(11) Uani 1 1 d . . .
H37 H 0.8565 0.6041 0.3048 0.043 Uiso 1 1 calc R . .
C38 C 0.7463(4) 0.5666(4) 0.3877(3) 0.0399(12) Uani 1 1 d . B .
C39 C 0.6467(4) 0.5832(4) 0.4040(3) 0.0401(12) Uani 1 1 d . . .
H39 H 0.6183 0.5479 0.4528 0.048 Uiso 1 1 calc R . .
C40 C 0.5894(4) 0.6534(4) 0.3467(3) 0.0380(11) Uani 1 1 d . . .
C41 C 0.6322(4) 0.7067(4) 0.2738(3) 0.0371(11) Uani 1 1 d . . .
H41 H 0.5924 0.7546 0.2366 0.044 Uiso 1 1 calc R . .
C42 C 0.8117(5) 0.4915(5) 0.4492(4) 0.0539(16) Uani 1 1 d . . .
F1 F 0.8905(7) 0.5210(6) 0.4735(6) 0.059(2) Uiso 0.5 1 d P B 1
F2 F 0.8508(7) 0.4310(6) 0.4105(5) 0.0550(19) Uiso 0.5 1 d P B 1
F3 F 0.7626(7) 0.4352(7) 0.5073(6) 0.068(2) Uiso 0.5 1 d P B 1
F1B F 0.9079(7) 0.5089(6) 0.4536(6) 0.056(2) Uiso 0.5 1 d P B 2
F2B F 0.8210(9) 0.4222(8) 0.4412(8) 0.083(3) Uiso 0.5 1 d P B 2
F3B F 0.7717(7) 0.4723(7) 0.5265(6) 0.070(2) Uiso 0.5 1 d P B 2
C43 C 0.4795(5) 0.6753(4) 0.3602(4) 0.0523(15) Uani 1 1 d . . .
F4 F 0.4386(3) 0.6078(3) 0.4189(3) 0.0586(10) Uani 1 1 d . . .
F5 F 0.4214(3) 0.6962(4) 0.2950(3) 0.0941(19) Uani 1 1 d . . .
F6 F 0.4686(4) 0.7430(3) 0.3831(4) 0.0951(19) Uani 1 1 d . . .
C44 C 0.7261(4) 0.6878(3) 0.1150(3) 0.0323(10) Uani 1 1 d . . .
C45 C 0.7760(4) 0.6105(3) 0.1124(3) 0.0326(10) Uani 1 1 d . . .
H45 H 0.8434 0.5949 0.1307 0.039 Uiso 1 1 calc R . .
C46 C 0.7276(4) 0.5561(4) 0.0832(3) 0.0351(11) Uani 1 1 d . C .
C47 C 0.6268(4) 0.5748(4) 0.0566(3) 0.0353(11) Uani 1 1 d . . .
H47 H 0.5946 0.5379 0.0379 0.042 Uiso 1 1 calc R . .
C48 C 0.5761(4) 0.6513(4) 0.0590(3) 0.0383(11) Uani 1 1 d . D .
C49 C 0.6247(4) 0.7062(4) 0.0868(3) 0.0336(10) Uani 1 1 d . . .
H49 H 0.5884 0.7574 0.0867 0.04 Uiso 1 1 calc R . .
C50 C 0.7857(5) 0.4738(4) 0.0839(4) 0.0486(14) Uani 1 1 d . . .
F7 F 0.8721(4) 0.4923(4) 0.0411(4) 0.0548(13) Uiso 0.7 1 d P C 1
F8 F 0.8186(5) 0.4198(4) 0.1617(4) 0.0590(13) Uiso 0.7 1 d P C 1
F9 F 0.7307(6) 0.4180(5) 0.0711(5) 0.0755(17) Uiso 0.7 1 d P C 1
F7B F 0.8804(16) 0.4681(14) 0.0839(14) 0.090(5) Uiso 0.3 1 d P C 2
F8B F 0.745(3) 0.390(2) 0.1523(12) 0.167(12) Uiso 0.3 1 d PD C 2
F9B F 0.7481(8) 0.4489(7) 0.0253(7) 0.039(2) Uiso 0.3 1 d PD C 2
C51 C 0.4658(4) 0.6752(4) 0.0336(4) 0.0458(13) Uani 1 1 d . . .
F10 F 0.4155(6) 0.6057(5) 0.0359(5) 0.0517(17) Uiso 0.5 1 d P D 1
F11 F 0.4119(6) 0.7132(6) 0.0761(5) 0.0603(19) Uiso 0.5 1 d P D 1
F12 F 0.4553(7) 0.7395(7) -0.0437(6) 0.070(2) Uiso 0.5 1 d P D 1
F10B F 0.4337(7) 0.6349(6) -0.0105(6) 0.068(2) Uiso 0.5 1 d P D 2
F11B F 0.4065(7) 0.6614(7) 0.1002(6) 0.072(2) Uiso 0.5 1 d P D 2
F12B F 0.4470(9) 0.7605(8) -0.0128(7) 0.086(3) Uiso 0.5 1 d P D 2
C52 C 0.8988(4) 0.7437(3) 0.1583(3) 0.0328(10) Uani 1 1 d . . .
C53 C 0.9564(4) 0.7533(4) 0.2185(3) 0.0395(12) Uani 1 1 d . . .
H53 H 0.9233 0.7553 0.2638 0.047 Uiso 1 1 calc R . .
C54 C 1.0603(4) 0.7600(4) 0.2135(4) 0.0428(12) Uani 1 1 d . E .
C55 C 1.1129(4) 0.7574(4) 0.1469(3) 0.0399(12) Uani 1 1 d . . .
H55 H 1.183 0.7618 0.1432 0.048 Uiso 1 1 calc R . .
C56 C 1.0576(4) 0.7480(4) 0.0861(3) 0.0363(11) Uani 1 1 d . F .
C57 C 0.9526(4) 0.7423(3) 0.0914(3) 0.0333(10) Uani 1 1 d . . .
H57 H 0.9173 0.7373 0.0491 0.04 Uiso 1 1 calc R . .
C58 C 1.1178(5) 0.7697(6) 0.2801(5) 0.063(2) Uani 1 1 d D . .
F13 F 1.2144(6) 0.7703(6) 0.2734(5) 0.0651(19) Uiso 0.6 1 d P E 1
F14 F 1.0747(6) 0.8429(6) 0.2961(5) 0.075(2) Uiso 0.6 1 d P E 1
F15 F 1.0992(7) 0.7070(6) 0.3532(6) 0.080(2) Uiso 0.6 1 d P E 1
F13B F 1.2032(7) 0.8102(7) 0.2577(5) 0.0415(19) Uiso 0.4 1 d P E 2
F14B F 1.0720(10) 0.7898(10) 0.3313(8) 0.079(3) Uiso 0.4 1 d PD E 2
F15B F 1.1475(15) 0.6805(13) 0.3406(12) 0.113(5) Uiso 0.4 1 d P E 2
C59 C 1.1104(4) 0.7463(5) 0.0127(4) 0.0494(14) Uani 1 1 d . . .
F16 F 1.0816(5) 0.8237(4) -0.0565(4) 0.0441(14) Uiso 0.5 1 d P F 1
F17 F 1.2084(6) 0.7504(6) 0.0121(5) 0.0551(18) Uiso 0.5 1 d P F 1
F18 F 1.0798(7) 0.6778(6) -0.0074(5) 0.047(2) Uiso 0.5 1 d P F 1
F16B F 1.1472(15) 0.8146(12) -0.0305(11) 0.138(5) Uiso 0.5 1 d P F 2
F17B F 1.2045(7) 0.6964(7) 0.0347(6) 0.069(2) Uiso 0.5 1 d P F 2
F18B F 1.0679(8) 0.7045(8) -0.0232(7) 0.062(3) Uiso 0.5 1 d P F 2
C60 C 0.7310(4) 0.8488(4) 0.1243(3) 0.0366(11) Uani 1 1 d . . .
C61 C 0.7194(4) 0.8985(4) 0.1715(4) 0.0414(12) Uani 1 1 d . . .
H61 H 0.734 0.8702 0.2268 0.05 Uiso 1 1 calc R . .
C62 C 0.6867(5) 0.9890(4) 0.1391(4) 0.0468(13) Uani 1 1 d . G .
C63 C 0.6655(5) 1.0340(4) 0.0571(4) 0.0471(13) Uani 1 1 d . . .
H63 H 0.6442 1.0945 0.0352 0.056 Uiso 1 1 calc R . .
C64 C 0.6768(5) 0.9869(4) 0.0087(4) 0.0461(13) Uani 1 1 d . H .
C65 C 0.7095(4) 0.8965(4) 0.0407(3) 0.0404(12) Uani 1 1 d . . .
H65 H 0.7175 0.8667 0.0062 0.048 Uiso 1 1 calc R . .
C66 C 0.6740(5) 1.0400(5) 0.1917(5) 0.0570(16) Uani 1 1 d . . .
F19 F 0.5763(7) 1.0783(7) 0.1883(6) 0.061(2) Uiso 0.5 1 d P G 1
F20 F 0.7422(11) 1.0947(10) 0.1833(9) 0.105(4) Uiso 0.5 1 d P G 1
F21 F 0.6831(8) 0.9877(6) 0.2727(6) 0.068(2) Uiso 0.5 1 d P G 1
F19B F 0.5832(12) 1.0458(10) 0.2172(9) 0.103(4) Uiso 0.5 1 d P G 2
F20B F 0.7008(6) 1.1269(5) 0.1499(5) 0.0530(17) Uiso 0.5 1 d P G 2
F21B F 0.7377(9) 1.0128(8) 0.2517(7) 0.086(3) Uiso 0.5 1 d P G 2
C67 C 0.6541(7) 1.0334(5) -0.0805(5) 0.069(2) Uani 1 1 d . . .
F22 F 0.6884(11) 1.1128(9) -0.1126(8) 0.096(3) Uiso 0.5 1 d P H 1
F23 F 0.6216(11) 0.9866(8) -0.1168(8) 0.089(3) Uiso 0.5 1 d P H 1
F24 F 0.5539(11) 1.0827(9) -0.0933(8) 0.104(4) Uiso 0.5 1 d P H 1
F24B F 0.6302(9) 1.1187(7) -0.1069(7) 0.083(3) Uiso 0.5 1 d PD H 2
F22B F 0.7374(7) 1.0235(6) -0.1258(6) 0.068(2) Uiso 0.5 1 d PD H 2
F23B F 0.5791(9) 0.9937(8) -0.1032(8) 0.087(3) Uiso 0.5 1 d PD H 2
H3 H 0.996(6) 0.667(6) 0.760(5) 0.105 Uiso 1 1 d D . .
H5 H 0.879(8) 0.8976(14) 0.592(6) 0.105 Uiso 1 1 d D . .
H6 H 0.763(6) 0.832(5) 0.551(6) 0.105 Uiso 1 1 d D . .

loop_
_atom_site_aniso_label
_atom_site_aniso_U_11
_atom_site_aniso_U_22
_atom_site_aniso_U_33
_atom_site_aniso_U_23
_atom_site_aniso_U_13
_atom_site_aniso_U_12
Mo1 0.0317(2) 0.0559(3) 0.0471(3) -0.0312(2) -0.00085(18) -0.00828(19)
Mo2 0.0293(2) 0.0379(2) 0.0305(2) -0.00826(17) -0.00369(15) -0.00401(16)
P1 0.0290(6) 0.0342(6) 0.0333(6) -0.0134(5) -0.0031(5) -0.0001(5)
S1 0.0454(8) 0.0439(7) 0.0600(9) -0.0196(7) -0.0228(7) 0.0047(6)
N1 0.049(3) 0.040(3) 0.051(3) -0.020(2) -0.011(2) 0.000(2)
C1 0.037(3) 0.033(3) 0.031(2) -0.009(2) 0.004(2) -0.001(2)
C2 0.034(3) 0.038(3) 0.038(3) -0.004(2) 0.010(2) 0.003(2)
C3 0.032(3) 0.044(3) 0.047(3) 0.001(3) 0.008(2) 0.003(2)
C4 0.032(3) 0.045(3) 0.047(3) -0.002(2) 0.003(2) -0.009(2)
C5 0.040(3) 0.038(3) 0.038(3) -0.005(2) 0.003(2) -0.009(2)
C6 0.032(2) 0.038(3) 0.027(2) -0.014(2) -0.0015(18) 0.0068(19)
C7 0.037(3) 0.044(3) 0.039(3) -0.020(2) -0.007(2) -0.002(2)
C8 0.074(5) 0.074(5) 0.040(3) -0.022(3) -0.006(3) -0.030(4)
C9 0.057(4) 0.069(4) 0.033(3) -0.007(3) -0.014(3) -0.011(3)
C10 0.061(4) 0.066(4) 0.025(2) -0.010(3) 0.007(2) -0.032(3)
C11 0.045(3) 0.102(6) 0.040(3) -0.037(4) 0.004(3) -0.011(4)
C12 0.078(5) 0.075(5) 0.045(4) -0.035(3) -0.001(3) -0.004(4)
C13 0.063(5) 0.099(7) 0.120(8) -0.075(6) -0.038(5) -0.007(5)
C14 0.106(7) 0.071(5) 0.053(4) -0.033(4) -0.021(4) -0.021(5)
C15 0.066(4) 0.067(4) 0.059(4) -0.044(4) 0.012(3) -0.022(3)
C16 0.073(5) 0.044(3) 0.059(4) -0.028(3) -0.009(3) -0.012(3)
C17 0.063(5) 0.102(6) 0.080(5) -0.063(5) 0.021(4) -0.047(5)
C20 0.082(5) 0.050(4) 0.040(3) -0.013(3) 0.019(3) -0.010(3)
C21 0.124(8) 0.074(5) 0.055(4) -0.039(4) 0.027(5) -0.039(5)
C22 0.104(7) 0.093(7) 0.065(5) -0.016(5) 0.046(5) 0.019(5)
C23 0.115(7) 0.063(5) 0.039(3) -0.014(3) 0.019(4) -0.031(5)
C24 0.050(4) 0.075(5) 0.057(4) 0.011(4) -0.009(3) -0.032(4)
C25 0.084(6) 0.066(5) 0.072(5) -0.004(4) -0.013(4) -0.029(4)
C26 0.043(4) 0.089(6) 0.075(5) 0.004(4) -0.013(3) -0.025(4)
C27 0.068(6) 0.187(14) 0.093(8) -0.031(8) 0.028(6) -0.063(8)
C28 0.053(4) 0.040(3) 0.058(4) 0.002(3) 0.013(3) 0.007(3)
C32 0.042(3) 0.034(3) 0.076(4) -0.016(3) -0.008(3) 0.002(2)
C33 0.052(4) 0.051(4) 0.078(5) -0.020(4) -0.001(3) 0.004(3)
C34 0.060(5) 0.076(5) 0.059(4) 0.004(4) -0.002(3) 0.019(4)
C35 0.064(5) 0.049(4) 0.145(9) -0.039(5) -0.011(5) 0.000(4)
B1 0.024(3) 0.039(3) 0.037(3) -0.017(2) 0.002(2) -0.005(2)
C36 0.028(2) 0.039(3) 0.039(3) -0.022(2) 0.000(2) -0.0067(19)
C37 0.026(2) 0.043(3) 0.041(3) -0.019(2) 0.000(2) -0.008(2)
C38 0.033(3) 0.047(3) 0.040(3) -0.017(2) -0.002(2) -0.011(2)
C39 0.041(3) 0.049(3) 0.035(3) -0.019(2) 0.002(2) -0.012(2)
C40 0.033(3) 0.045(3) 0.042(3) -0.023(2) 0.007(2) -0.008(2)
C41 0.029(2) 0.044(3) 0.041(3) -0.021(2) 0.003(2) -0.002(2)
C42 0.045(3) 0.053(4) 0.050(3) -0.003(3) -0.007(3) -0.014(3)
C43 0.045(3) 0.052(4) 0.062(4) -0.025(3) 0.020(3) -0.003(3)
F4 0.0441(19) 0.065(2) 0.073(3) -0.032(2) 0.0253(18) -0.0162(17)
F5 0.032(2) 0.147(5) 0.073(3) -0.016(3) 0.008(2) 0.016(2)
F6 0.085(3) 0.060(3) 0.153(5) -0.056(3) 0.069(4) -0.019(2)
C44 0.027(2) 0.038(3) 0.032(2) -0.013(2) -0.0015(18) -0.0049(19)
C45 0.027(2) 0.035(2) 0.034(2) -0.012(2) -0.0017(19) -0.0014(19)
C46 0.033(3) 0.039(3) 0.033(2) -0.013(2) -0.001(2) -0.005(2)
C47 0.032(3) 0.038(3) 0.036(3) -0.014(2) -0.003(2) -0.003(2)
C48 0.035(3) 0.043(3) 0.037(3) -0.017(2) -0.003(2) -0.003(2)
C49 0.026(2) 0.039(3) 0.035(3) -0.015(2) -0.0001(19) 0.0003(19)
C50 0.036(3) 0.047(3) 0.068(4) -0.029(3) -0.015(3) 0.004(2)
C51 0.033(3) 0.050(3) 0.057(4) -0.025(3) -0.015(2) 0.004(2)
C52 0.028(2) 0.033(2) 0.038(3) -0.016(2) -0.0016(19) -0.0027(18)
C53 0.032(3) 0.051(3) 0.040(3) -0.021(2) -0.001(2) -0.008(2)
C54 0.034(3) 0.054(3) 0.043(3) -0.020(3) -0.001(2) -0.012(2)
C55 0.025(2) 0.049(3) 0.043(3) -0.015(2) -0.001(2) -0.008(2)
C56 0.031(3) 0.037(3) 0.039(3) -0.013(2) -0.002(2) -0.003(2)
C57 0.024(2) 0.039(3) 0.036(3) -0.015(2) -0.0006(19) -0.0035(19)
C58 0.034(3) 0.106(6) 0.058(4) -0.040(4) 0.002(3) -0.019(3)
C59 0.029(3) 0.070(4) 0.053(3) -0.026(3) 0.010(2) -0.015(3)
C60 0.026(2) 0.045(3) 0.041(3) -0.018(2) 0.003(2) -0.007(2)
C61 0.036(3) 0.043(3) 0.049(3) -0.022(3) 0.000(2) -0.006(2)
C62 0.038(3) 0.047(3) 0.061(4) -0.027(3) 0.000(3) -0.005(2)
C63 0.043(3) 0.039(3) 0.057(4) -0.017(3) -0.003(3) -0.001(2)
C64 0.046(3) 0.043(3) 0.048(3) -0.016(3) 0.001(3) -0.005(2)
C65 0.042(3) 0.038(3) 0.040(3) -0.014(2) 0.003(2) -0.006(2)
C66 0.052(4) 0.055(4) 0.072(5) -0.034(3) 0.000(3) -0.004(3)
C67 0.103(6) 0.042(4) 0.052(4) -0.009(3) -0.015(4) 0.004(4)

loop_
_atom_type_symbol
_atom_type_description
_atom_type_scat_dispersion_real
_atom_type_scat_dispersion_imag
_atom_type_scat_source
C C 0.0181 0.0091 'International Tables Vol C Tables 4.2.6.8 and 6.1.1.4'
H H 0 0 'International Tables Vol C Tables 4.2.6.8 and 6.1.1.4'
B B 0.009 0.0039 'International Tables Vol C Tables 4.2.6.8 and 6.1.1.4'
F F 0.0727 0.0534 'International Tables Vol C Tables 4.2.6.8 and 6.1.1.4'
Mo Mo -0.0483 2.7339 'International Tables Vol C Tables 4.2.6.8 and 6.1.1.4'
N N 0.0311 0.018 'International Tables Vol C Tables 4.2.6.8 and 6.1.1.4'
O O 0.0492 0.0322 'International Tables Vol C Tables 4.2.6.8 and 6.1.1.4'
P P 0.2955 0.4335 'International Tables Vol C Tables 4.2.6.8 and 6.1.1.4'
S S 0.3331 0.5567 'International Tables Vol C Tables 4.2.6.8 and 6.1.1.4'

loop_
_geom_angle_atom_site_label_1
_geom_angle_atom_site_label_2
_geom_angle_atom_site_label_3
_geom_angle
C18B Mo1 C19 62.0(7)
C18B Mo1 C19B 78.1(6)
C19 Mo1 C19B 17.7(4)
C18B Mo1 C18 13.3(5)
C19 Mo1 C18 74.7(6)
C19B Mo1 C18 91.2(5)
C18B Mo1 C16 98.9(5)
C19 Mo1 C16 131.8(5)
C19B Mo1 C16 141.3(4)
C18 Mo1 C16 87.2(4)
C18B Mo1 C17 96.4(5)
C19 Mo1 C17 99.3(5)
C19B Mo1 C17 105.9(4)
C18 Mo1 C17 90.6(4)
C16 Mo1 C17 35.5(3)
C18B Mo1 C13 125.6(5)
C19 Mo1 C13 95.1(5)
C19B Mo1 C13 91.3(4)
C18 Mo1 C13 123.7(4)
C16 Mo1 C13 58.8(3)
C17 Mo1 C13 35.5(3)
C18B Mo1 C15 130.6(5)
C19 Mo1 C15 153.2(5)
C19B Mo1 C15 145.8(4)
C18 Mo1 C15 117.5(4)
C16 Mo1 C15 35.6(3)
C17 Mo1 C15 58.9(3)
C13 Mo1 C15 58.1(3)
C18B Mo1 C14 154.3(5)
C19 Mo1 C14 123.2(5)
C19B Mo1 C14 112.1(4)
C18 Mo1 C14 144.7(4)
C16 Mo1 C14 57.9(3)
C17 Mo1 C14 58.5(3)
C13 Mo1 C14 35.2(3)
C15 Mo1 C14 33.9(3)
C18B Mo1 P1 86.6(4)
C19 Mo1 P1 107.7(4)
C19B Mo1 P1 103.2(3)
C18 Mo1 P1 85.9(3)
C16 Mo1 P1 115.2(2)
C17 Mo1 P1 150.7(2)
C13 Mo1 P1 147.1(3)
C15 Mo1 P1 97.33(18)
C14 Mo1 P1 112.3(3)
C18B Mo1 S1 117.4(4)
C19 Mo1 S1 89.9(5)
C19B Mo1 S1 75.0(4)
C18 Mo1 S1 124.3(3)
C16 Mo1 S1 135.4(2)
C17 Mo1 S1 145.1(2)
C13 Mo1 S1 110.5(3)
C15 Mo1 S1 100.21(19)
C14 Mo1 S1 88.3(2)
P1 Mo1 S1 48.03(4)
C7 Mo2 C10 124.3(3)
C7 Mo2 C1 93.1(2)
C10 Mo2 C1 118.9(2)
C7 Mo2 C2 127.8(2)
C10 Mo2 C2 99.4(2)
C1 Mo2 C2 36.66(19)
C7 Mo2 C11 88.8(3)
C10 Mo2 C11 35.5(3)
C1 Mo2 C11 129.1(2)
C2 Mo2 C11 129.4(3)
C7 Mo2 C3 126.8(2)
C10 Mo2 C3 108.6(2)
C1 Mo2 C3 63.5(2)
C2 Mo2 C3 36.3(2)
C11 Mo2 C3 143.6(3)
C7 Mo2 C9 131.5(3)
C10 Mo2 C9 36.2(2)
C1 Mo2 C9 135.1(2)
C2 Mo2 C9 100.4(3)
C11 Mo2 C9 58.9(3)
C3 Mo2 C9 88.0(3)
C7 Mo2 C8 98.4(3)
C10 Mo2 C8 58.9(2)
C1 Mo2 C8 166.8(3)
C2 Mo2 C8 130.4(3)
C11 Mo2 C8 57.9(3)
C3 Mo2 C8 104.1(3)
C9 Mo2 C8 34.9(3)
C7 Mo2 C12 74.7(3)
C10 Mo2 C12 58.5(3)
C1 Mo2 C12 157.9(2)
C2 Mo2 C12 156.8(2)
C11 Mo2 C12 34.7(3)
C3 Mo2 C12 138.4(3)
C9 Mo2 C12 58.0(3)
C8 Mo2 C12 34.4(3)
C7 Mo2 C4 93.8(2)
C10 Mo2 C4 137.1(2)
C1 Mo2 C4 72.5(2)
C2 Mo2 C4 64.1(2)
C11 Mo2 C4 158.2(2)
C3 Mo2 C4 35.3(2)
C9 Mo2 C4 104.6(2)
C8 Mo2 C4 100.3(3)
C12 Mo2 C4 125.8(3)
C7 Mo2 P1 81.35(15)
C10 Mo2 P1 91.66(16)
C1 Mo2 P1 43.87(14)
C2 Mo2 P1 69.34(15)
C11 Mo2 P1 86.54(18)
C3 Mo2 P1 104.19(19)
C9 Mo2 P1 126.28(18)
C8 Mo2 P1 144.42(19)
C12 Mo2 P1 114.9(2)
C4 Mo2 P1 115.28(17)
C7 Mo2 C5 67.7(2)
C10 Mo2 C5 167.9(2)
C1 Mo2 C5 57.92(19)
C2 Mo2 C5 71.13(19)
C11 Mo2 C5 156.4(3)
C3 Mo2 C5 59.31(19)
C9 Mo2 C5 136.1(2)
C8 Mo2 C5 121.1(2)
C12 Mo2 C5 129.4(3)
C4 Mo2 C5 32.18(19)
P1 Mo2 C5 91.95(14)
C1 P1 S1 113.47(18)
C1 P1 Mo1 142.96(19)
S1 P1 Mo1 70.29(6)
C1 P1 Mo2 62.93(18)
S1 P1 Mo2 122.37(7)
Mo1 P1 Mo2 148.69(6)
P1 S1 Mo1 61.68(6)
C7 N1 C32 173.8(6)
O1 C18 Mo1 179.0(11)
O2 C19 Mo1 170.9(15)
O1B C18B Mo1 175.7(13)
O2B C19B Mo1 176.4(11)
C2 C1 C6 121.7(5)
C2 C1 P1 113.9(4)
C6 C1 P1 119.5(4)
C2 C1 Mo2 71.8(3)
C6 C1 Mo2 102.4(3)
P1 C1 Mo2 73.20(18)
C3 C2 C1 114.6(5)
C3 C2 C28 118.1(5)
C1 C2 C28 126.6(6)
C3 C2 Mo2 72.1(4)
C1 C2 Mo2 71.5(3)
C28 C2 Mo2 132.6(4)
C2 C3 C4 121.4(5)
C2 C3 Mo2 71.7(3)
C4 C3 Mo2 76.3(3)
C2 C3 H3 123(7)
C4 C3 H3 115(7)
Mo2 C3 H3 119(7)
C5 C4 C3 117.9(6)
C5 C4 C24 119.9(5)
C3 C4 C24 122.2(6)
C5 C4 Mo2 79.6(3)
C3 C4 Mo2 68.3(3)
C24 C4 Mo2 123.8(5)
C4 C5 C6 123.0(5)
C4 C5 Mo2 68.2(3)
C6 C5 Mo2 90.1(3)
C4 C5 H5 118(7)
C6 C5 H5 118(7)
Mo2 C5 H5 116(6)
C1 C6 C5 102.2(4)
C1 C6 C20 121.7(5)
C5 C6 C20 114.9(5)
C1 C6 H6 118(7)
C5 C6 H6 104(7)
C20 C6 H6 96(7)
N1 C7 Mo2 175.3(5)
C9 C8 C12 108.0(7)
C9 C8 Mo2 70.0(4)
C12 C8 Mo2 73.0(4)
C9 C8 H8 126
C12 C8 H8 126
Mo2 C8 H8 122.7
C8 C9 C10 108.2(7)
C8 C9 Mo2 75.2(4)
C10 C9 Mo2 71.1(3)
C8 C9 H9 125.9
C10 C9 H9 125.9
Mo2 C9 H9 119.6
C11 C10 C9 106.6(6)
C11 C10 Mo2 72.8(4)
C9 C10 Mo2 72.6(3)
C11 C10 H10 126.7
C9 C10 H10 126.7
Mo2 C10 H10 119.8
C10 C11 C12 109.4(6)
C10 C11 Mo2 71.7(4)
C12 C11 Mo2 75.7(4)
C10 C11 H11 125.3
C12 C11 H11 125.3
Mo2 C11 H11 119
C11 C12 C8 107.8(7)
C11 C12 Mo2 69.6(4)
C8 C12 Mo2 72.6(4)
C11 C12 H12 126.1
C8 C12 H12 126.1
Mo2 C12 H12 123.4
C17 C13 C14 107.3(8)
C17 C13 Mo1 71.2(4)
C14 C13 Mo1 73.7(4)
C17 C13 H13 126.3
C14 C13 H13 126.3
Mo1 C13 H13 120.6
C15 C14 C13 109.0(8)
C15 C14 Mo1 72.3(4)
C13 C14 Mo1 71.2(4)
C15 C14 H14 125.5
C13 C14 H14 125.5
Mo1 C14 H14 122.7
C14 C15 C16 108.0(7)
C14 C15 Mo1 73.9(4)
C16 C15 Mo1 70.4(4)
C14 C15 H15 126
C16 C15 H15 126
Mo1 C15 H15 121.5
C17 C16 C15 108.1(7)
C17 C16 Mo1 72.6(4)
C15 C16 Mo1 74.0(4)
C17 C16 H16 125.9
C15 C16 H16 125.9
Mo1 C16 H16 119.3
C16 C17 C13 107.6(8)
C16 C17 Mo1 71.9(4)
C13 C17 Mo1 73.3(4)
C16 C17 H17 126.2
C13 C17 H17 126.2
Mo1 C17 H17 120.4
C22 C20 C23 110.0(7)
C22 C20 C21 110.1(8)
C23 C20 C21 108.2(7)
C22 C20 C6 112.8(6)
C23 C20 C6 109.9(6)
C21 C20 C6 105.7(6)
C20 C21 H21A 109.5
C20 C21 H21B 109.5
H21A C21 H21B 109.5
C20 C21 H21C 109.5
H21A C21 H21C 109.5
H21B C21 H21C 109.5
C20 C22 H22A 109.5
C20 C22 H22B 109.5
H22A C22 H22B 109.5
C20 C22 H22C 109.5
H22A C22 H22C 109.5
H22B C22 H22C 109.5
C20 C23 H23A 109.5
C20 C23 H23B 109.5
H23A C23 H23B 109.5
C20 C23 H23C 109.5
H23A C23 H23C 109.5
H23B C23 H23C 109.5
C26 C24 C27 110.3(8)
C26 C24 C4 113.3(6)
C27 C24 C4 106.3(8)
C26 C24 C25 106.4(8)
C27 C24 C25 109.3(8)
C4 C24 C25 111.2(6)
C24 C25 H25A 109.5
C24 C25 H25B 109.5
H25A C25 H25B 109.5
C24 C25 H25C 109.5
H25A C25 H25C 109.5
H25B C25 H25C 109.5
C24 C26 H26A 109.5
C24 C26 H26B 109.5
H26A C26 H26B 109.5
C24 C26 H26C 109.5
H26A C26 H26C 109.5
H26B C26 H26C 109.5
C24 C27 H27A 109.5
C24 C27 H27B 109.5
H27A C27 H27B 109.5
C24 C27 H27C 109.5
H27A C27 H27C 109.5
H27B C27 H27C 109.5
C30B C28 C29 128.5(17)
C30B C28 C31 48.3(15)
C29 C28 C31 112.9(10)
C30B C28 C2 116.1(16)
C29 C28 C2 115.3(6)
C31 C28 C2 106.6(7)
C30B C28 C29B 122.7(19)
C31 C28 C29B 135.0(13)
C2 C28 C29B 113.3(11)
C30B C28 C30 55.0(16)
C29 C28 C30 107.9(8)
C31 C28 C30 103.1(8)
C2 C28 C30 110.3(7)
C29B C28 C30 82.1(12)
C30B C28 C31B 106(2)
C29 C28 C31B 58.3(14)
C31 C28 C31B 62.6(15)
C2 C28 C31B 103.8(14)
C29B C28 C31B 87.9(17)
C30 C28 C31B 145.7(15)
C28 C29 H29A 109.5
C28 C29 H29B 109.5
C28 C29 H29C 109.5
C28 C30 H30A 109.5
C28 C30 H30B 109.5
C28 C30 H30C 109.5
C28 C31 H31A 109.5
C28 C31 H31B 109.5
C28 C31 H31C 109.5
C28 C29B H29D 109.5
C28 C29B H29E 109.5
H29D C29B H29E 109.5
C28 C29B H29F 109.5
H29D C29B H29F 109.5
H29E C29B H29F 109.5
C28 C30B H30D 109.5
C28 C30B H30E 109.5
H30D C30B H30E 109.5
C28 C30B H30F 109.5
H30D C30B H30F 109.5
H30E C30B H30F 109.5
C28 C31B H31D 109.5
C28 C31B H31E 109.5
H31D C31B H31E 109.5
C28 C31B H31F 109.5
H31D C31B H31F 109.5
H31E C31B H31F 109.5
N1 C32 C33 108.7(6)
N1 C32 C35 107.5(6)
C33 C32 C35 112.8(6)
N1 C32 C34 105.6(6)
C33 C32 C34 110.6(6)
C35 C32 C34 111.3(7)
C32 C33 H33A 109.5
C32 C33 H33B 109.5
H33A C33 H33B 109.5
C32 C33 H33C 109.5
H33A C33 H33C 109.5
H33B C33 H33C 109.5
C32 C34 H34A 109.5
C32 C34 H34B 109.5
H34A C34 H34B 109.5
C32 C34 H34C 109.5
H34A C34 H34C 109.5
H34B C34 H34C 109.5
C32 C35 H35A 109.5
C32 C35 H35B 109.5
H35A C35 H35B 109.5
C32 C35 H35C 109.5
H35A C35 H35C 109.5
H35B C35 H35C 109.5
C44 B1 C60 112.1(4)
C44 B1 C36 101.3(4)
C60 B1 C36 112.0(4)
C44 B1 C52 113.6(4)
C60 B1 C52 105.2(4)
C36 B1 C52 112.8(4)
C41 C36 C37 115.6(5)
C41 C36 B1 119.9(5)
C37 C36 B1 123.8(4)
C38 C37 C36 121.9(5)
C38 C37 H37 119.1
C36 C37 H37 119.1
C39 C38 C37 121.2(5)
C39 C38 C42 120.1(5)
C37 C38 C42 118.7(5)
C38 C39 C40 118.5(5)
C38 C39 H39 120.8
C40 C39 H39 120.8
C39 C40 C41 120.7(5)
C39 C40 C43 121.4(5)
C41 C40 C43 117.9(5)
C40 C41 C36 122.2(5)
C40 C41 H41 118.9
C36 C41 H41 118.9
F2B C42 F3 73.1(8)
F2B C42 F1 120.2(9)
F3 C42 F1 114.4(8)
F2B C42 F1B 102.5(9)
F3 C42 F1B 125.6(8)
F2B C42 F3B 106.3(9)
F1 C42 F3B 87.2(7)
F1B C42 F3B 106.2(8)
F3 C42 F2 98.3(7)
F1 C42 F2 108.5(7)
F1B C42 F2 86.9(7)
F3B C42 F2 130.4(7)
F2B C42 C38 117.3(8)
F3 C42 C38 115.0(7)
F1 C42 C38 111.5(6)
F1B C42 C38 114.5(6)
F3B C42 C38 109.2(7)
F2 C42 C38 107.8(6)
F5 C43 F6 107.6(6)
F5 C43 F4 106.5(6)
F6 C43 F4 105.4(5)
F5 C43 C40 112.7(5)
F6 C43 C40 111.6(6)
F4 C43 C40 112.7(5)
C45 C44 C49 115.4(5)
C45 C44 B1 122.8(4)
C49 C44 B1 120.8(5)
C46 C45 C44 121.9(5)
C46 C45 H45 119.1
C44 C45 H45 119.1
C47 C46 C45 121.8(5)
C47 C46 C50 119.5(5)
C45 C46 C50 118.6(5)
C46 C47 C48 116.9(5)
C46 C47 H47 121.5
C48 C47 H47 121.5
C49 C48 C47 121.2(5)
C49 C48 C51 118.3(5)
C47 C48 C51 120.4(5)
C48 C49 C44 122.7(5)
C48 C49 H49 118.7
C44 C49 H49 118.7
F7B C50 F9 123.8(11)
F9 C50 F7 116.0(7)
F7B C50 F8 72.9(11)
F9 C50 F8 98.0(6)
F7 C50 F8 104.5(5)
F7B C50 F9B 110.3(12)
F7 C50 F9B 88.0(7)
F8 C50 F9B 128.4(7)
F7B C50 C46 120.4(11)
F9 C50 C46 114.8(6)
F7 C50 C46 111.9(6)
F8 C50 C46 109.9(5)
F9B C50 C46 111.0(6)
F7B C50 F8B 110.9(17)
F9 C50 F8B 55.9(12)
F7 C50 F8B 136.0(14)
F8 C50 F8B 45.8(12)
F9B C50 F8B 91.0(12)
C46 C50 F8B 109.4(14)
F10B C51 F12B 103.6(8)
F10B C51 F11 129.0(7)
F12B C51 F11 72.1(7)
F12B C51 F10 128.5(8)
F11 C51 F10 106.7(7)
F10B C51 F12 74.5(7)
F11 C51 F12 102.3(7)
F10 C51 F12 107.3(7)
F10B C51 F11B 111.7(8)
F12B C51 F11B 104.7(8)
F10 C51 F11B 79.1(7)
F12 C51 F11B 130.4(8)
F10B C51 C48 113.9(6)
F12B C51 C48 112.4(7)
F11 C51 C48 114.4(6)
F10 C51 C48 114.0(6)
F12 C51 C48 111.2(6)
F11B C51 C48 110.0(6)
C57 C52 C53 115.9(5)
C57 C52 B1 122.2(5)
C53 C52 B1 121.7(5)
C54 C53 C52 122.6(5)
C54 C53 H53 118.7
C52 C53 H53 118.7
C53 C54 C55 120.7(5)
C53 C54 C58 120.1(5)
C55 C54 C58 119.2(5)
C56 C55 C54 117.9(5)
C56 C55 H55 121.1
C54 C55 H55 121.1
C55 C56 C57 121.0(5)
C55 C56 C59 119.9(5)
C57 C56 C59 119.1(5)
C56 C57 C52 121.9(5)
C56 C57 H57 119.1
C52 C57 H57 119.1
F14B C58 F13 122.2(9)
F14B C58 F13B 112.4(10)
F14B C58 F15 59.2(8)
F13 C58 F15 107.2(8)
F13B C58 F15 126.5(8)
F13 C58 F14 111.9(8)
F13B C58 F14 89.6(8)
F15 C58 F14 95.8(7)
F14B C58 F15B 91.0(11)
F13 C58 F15B 80.8(10)
F13B C58 F15B 106.3(10)
F14 C58 F15B 125.9(10)
F14B C58 C54 120.4(8)
F13 C58 C54 116.6(7)
F13B C58 C54 114.8(7)
F15 C58 C54 112.5(7)
F14 C58 C54 110.9(7)
F15B C58 C54 108.1(10)
F16B C59 F18B 116.3(12)
F16B C59 F17 60.1(10)
F18B C59 F17 121.4(8)
F16B C59 F18 128.7(11)
F17 C59 F18 113.4(7)
F16B C59 F17B 94.2(10)
F18B C59 F17B 100.8(8)
F18 C59 F17B 86.4(7)
F18B C59 F16 85.5(7)
F17 C59 F16 100.2(6)
F18 C59 F16 103.1(7)
F17B C59 F16 130.1(7)
F16B C59 C56 116.1(10)
F18B C59 C56 115.5(7)
F17 C59 C56 116.1(6)
F18 C59 C56 111.5(6)
F17B C59 C56 110.2(6)
F16 C59 C56 111.2(6)
C61 C60 C65 115.7(5)
C61 C60 B1 122.0(5)
C65 C60 B1 122.2(5)
C60 C61 C62 122.4(6)
C60 C61 H61 118.8
C62 C61 H61 118.8
C63 C62 C61 120.7(6)
C63 C62 C66 118.2(6)
C61 C62 C66 121.0(6)
C64 C63 C62 118.2(6)
C64 C63 H63 120.9
C62 C63 H63 120.9
C63 C64 C65 121.3(6)
C63 C64 C67 119.7(6)
C65 C64 C67 119.0(6)
C64 C65 C60 121.7(6)
C64 C65 H65 119.2
C60 C65 H65 119.2
F20 C66 F19B 126.0(11)
F20 C66 F21B 67.2(9)
F19B C66 F21B 109.5(11)
F20 C66 F21 101.4(9)
F19B C66 F21 76.7(9)
F20 C66 F19 112.9(9)
F21B C66 F19 127.4(9)
F21 C66 F19 100.0(8)
F19B C66 F20B 106.9(9)
F21B C66 F20B 100.6(8)
F21 C66 F20B 129.0(8)
F19 C66 F20B 85.6(7)
F20 C66 C62 114.8(9)
F19B C66 C62 114.9(9)
F21B C66 C62 113.7(8)
F21 C66 C62 113.8(7)
F19 C66 C62 112.6(7)
F20B C66 C62 110.2(7)
F23 C67 F24B 121.3(10)
F23 C67 F22 128.3(10)
F24B C67 F23B 109.4(9)
F22 C67 F23B 133.3(10)
F23 C67 F22B 76.7(9)
F24B C67 F22B 105.5(9)
F22 C67 F22B 75.2(9)
F23B C67 F22B 103.4(8)
F23 C67 F24 89.3(10)
F24B C67 F24 50.1(7)
F22 C67 F24 84.5(9)
F23B C67 F24 66.0(8)
F22B C67 F24 138.9(9)
F23 C67 C64 117.3(8)
F24B C67 C64 115.7(8)
F22 C67 C64 113.1(9)
F23B C67 C64 110.5(8)
F22B C67 C64 111.4(7)
F24 C67 C64 109.3(8)

loop_
_geom_bond_atom_site_label_1
_geom_bond_atom_site_label_2
_geom_bond_distance
Mo1 C18B 1.877(13)
Mo1 C19 1.944(14)
Mo1 C19B 2.002(12)
Mo1 C18 2.055(12)
Mo1 C16 2.291(6)
Mo1 C17 2.299(7)
Mo1 C13 2.325(7)
Mo1 C15 2.338(6)
Mo1 C14 2.358(7)
Mo1 P1 2.4020(14)
Mo1 S1 2.5687(18)
Mo2 C7 2.080(6)
Mo2 C10 2.278(5)
Mo2 C1 2.286(5)
Mo2 C2 2.291(6)
Mo2 C11 2.291(6)
Mo2 C3 2.296(6)
Mo2 C9 2.298(6)
Mo2 C8 2.364(6)
Mo2 C12 2.370(7)
Mo2 C4 2.401(6)
Mo2 P1 2.4578(13)
Mo2 C5 2.543(6)
P1 C1 1.779(5)
P1 S1 2.0287(19)
N1 C7 1.157(8)
N1 C32 1.461(8)
C18 O1 1.132(15)
C19 O2 1.167(18)
C18B O1B 1.173(15)
C19B O2B 1.138(15)
C1 C2 1.439(7)
C1 C6 1.475(7)
C2 C3 1.427(9)
C2 C28 1.563(8)
C3 C4 1.429(8)
C3 H3 0.93(2)
C4 C5 1.377(8)
C4 C24 1.552(9)
C5 C6 1.542(8)
C5 H5 0.93(2)
C6 C20 1.560(8)
C6 H6 0.92(2)
C8 C9 1.398(11)
C8 C12 1.399(11)
C8 H8 0.93
C9 C10 1.423(9)
C9 H9 0.93
C10 C11 1.392(11)
C10 H10 0.93
C11 C12 1.393(11)
C11 H11 0.93
C12 H12 0.93
C13 C17 1.408(14)
C13 C14 1.415(14)
C13 H13 0.93
C14 C15 1.368(12)
C14 H14 0.93
C15 C16 1.416(10)
C15 H15 0.93
C16 C17 1.400(11)
C16 H16 0.93
C17 H17 0.93
C20 C22 1.512(12)
C20 C23 1.517(9)
C20 C21 1.525(12)
C21 H21A 0.96
C21 H21B 0.96
C21 H21C 0.96
C22 H22A 0.96
C22 H22B 0.96
C22 H22C 0.96
C23 H23A 0.96
C23 H23B 0.96
C23 H23C 0.96
C24 C26 1.507(10)
C24 C27 1.510(13)
C24 C25 1.581(14)
C25 H25A 0.96
C25 H25B 0.96
C25 H25C 0.96
C26 H26A 0.96
C26 H26B 0.96
C26 H26C 0.96
C27 H27A 0.96
C27 H27B 0.96
C27 H27C 0.96
C28 C30B 1.37(3)
C28 C29 1.446(13)
C28 C31 1.457(16)
C28 C29B 1.58(3)
C28 C30 1.611(13)
C28 C31B 1.71(4)
C29 H29A 0.96
C29 H29B 0.96
C29 H29C 0.96
C30 H30A 0.96
C30 H30B 0.96
C30 H30C 0.96
C31 H31A 0.96
C31 H31B 0.96
C31 H31C 0.96
C29B H29D 0.96
C29B H29E 0.96
C29B H29F 0.96
C30B H30D 0.96
C30B H30E 0.96
C30B H30F 0.96
C31B H31D 0.96
C31B H31E 0.96
C31B H31F 0.96
C32 C33 1.505(10)
C32 C35 1.526(10)
C32 C34 1.540(12)
C33 H33A 0.96
C33 H33B 0.96
C33 H33C 0.96
C34 H34A 0.96
C34 H34B 0.96
C34 H34C 0.96
C35 H35A 0.96
C35 H35B 0.96
C35 H35C 0.96
B1 C44 1.634(8)
B1 C60 1.636(8)
B1 C36 1.645(8)
B1 C52 1.646(7)
C36 C41 1.400(7)
C36 C37 1.400(8)
C37 C38 1.392(8)
C37 H37 0.93
C38 C39 1.369(8)
C38 C42 1.501(9)
C39 C40 1.376(8)
C39 H39 0.93
C40 C41 1.395(8)
C40 C43 1.502(8)
C41 H41 0.93
C42 F2B 1.195(13)
C42 F3 1.291(11)
C42 F1 1.325(11)
C42 F1B 1.329(11)
C42 F3B 1.403(12)
C42 F2 1.479(12)
C43 F5 1.319(9)
C43 F6 1.324(8)
C43 F4 1.333(8)
C44 C45 1.395(7)
C44 C49 1.399(7)
C45 C46 1.394(7)
C45 H45 0.93
C46 C47 1.384(7)
C46 C50 1.492(8)
C47 C48 1.388(8)
C47 H47 0.93
C48 C49 1.386(8)
C48 C51 1.500(8)
C49 H49 0.93
C50 F7B 1.24(2)
C50 F9 1.297(9)
C50 F7 1.350(9)
C50 F8 1.379(9)
C50 F9B 1.380(12)
C50 F8B 1.56(3)
C51 F10B 1.308(11)
C51 F12B 1.316(13)
C51 F11 1.330(11)
C51 F10 1.348(10)
C51 F12 1.371(12)
C51 F11B 1.373(12)
C52 C57 1.395(7)
C52 C53 1.396(7)
C53 C54 1.379(8)
C53 H53 0.93
C54 C55 1.389(8)
C54 C58 1.492(9)
C55 C56 1.385(8)
C55 H55 0.93
C56 C57 1.390(7)
C56 C59 1.494(8)
C57 H57 0.93
C58 F14B 1.231(12)
C58 F13 1.275(10)
C58 F13B 1.326(11)
C58 F15 1.343(12)
C58 F14 1.415(12)
C58 F15B 1.46(2)
C59 F16B 1.214(19)
C59 F18B 1.272(12)
C59 F17 1.296(10)
C59 F18 1.395(11)
C59 F17B 1.397(11)
C59 F16 1.408(10)
C60 C61 1.389(8)
C60 C65 1.412(8)
C61 C62 1.393(9)
C61 H61 0.93
C62 C63 1.383(9)
C62 C66 1.490(9)
C63 C64 1.372(9)
C63 H63 0.93
C64 C65 1.391(8)
C64 C67 1.500(9)
C65 H65 0.93
C66 F20 1.282(15)
C66 F19B 1.284(16)
C66 F21B 1.284(13)
C66 F21 1.367(12)
C66 F19 1.376(12)
C66 F20B 1.391(11)
C67 F23 1.287(15)
C67 F24B 1.297(12)
C67 F22 1.309(15)
C67 F23B 1.373(14)
C67 F22B 1.394(12)
C67 F24 1.460(16)

loop_
_platon_squeeze_void_nr
_platon_squeeze_void_average_x
_platon_squeeze_void_average_y
_platon_squeeze_void_average_z
_platon_squeeze_void_volume
_platon_squeeze_void_count_electrons
_platon_squeeze_void_content
1 0.000 0.000 0.000 120 42 ' '
